data_2214282
loop_
_publ_author_name
'Chamayou, Anne-Christine'
'Biswas, Chaitali'
'Janiak, Christoph'
'Ghosh, Ashutosh'

_publ_section_title
;
 Tris(2,2'-bipyridine-\k^2^<i>N</i>,<i>N</i>')copper(II)
 bis(tetrafluoridoborate)
;
_journal_coeditor_code IS2177
_journal_issue 7
_journal_name_full 'Acta Crystallographica Section E'
_journal_page_first m1936
_journal_page_last m1937
_journal_paper_doi 10.1107/S1600536807028863
_journal_volume 63
_journal_year 2007
_chemical_formula_iupac '[Cu (C10 H8 N2)3] (B F4)2'
_chemical_formula_moiety 'C30 H24 Cu N6 2+, 2(B F4 -)'
_chemical_formula_sum 'C30 H24 B2 Cu F8 N6'
_chemical_formula_weight 705.72
_chemical_name_systematic
;
Tris(2,2'-bipyridine-\k^2^N,N')copper(II)
bis(tetrafluoridoborate)
;
_space_group_IT_number 2
_space_group_name_Hall '-P 1'
_symmetry_cell_setting triclinic
_symmetry_space_group_name_Hall '-P 1'
_symmetry_space_group_name_H-M 'P -1'
_atom_sites_solution_hydrogens geom
_atom_sites_solution_primary direct
_atom_sites_solution_secondary difmap
_audit_creation_method SHELXL-97
_cell_angle_alpha 101.1180(10)
_cell_angle_beta 90.7500(10)
_cell_angle_gamma 98.0910(10)
_cell_formula_units_Z 2
_cell_length_a 7.8633(2)
_cell_length_b 10.7810(2)
_cell_length_c 18.3211(4)
_cell_measurement_reflns_used 9932
_cell_measurement_temperature 203(2)
_cell_measurement_theta_max 57.898
_cell_measurement_theta_min 4.875
_cell_volume 1507.54(6)
_computing_cell_refinement 'SAINT (Bruker, 1997)'
_computing_data_collection 'SMART (Bruker, 1997)'
_computing_data_reduction SAINT
_computing_molecular_graphics 'DIAMOND (Crystal Impact, 2006)'
_computing_publication_material 'publCIF (Westrip, 2007)'
_computing_structure_refinement 'SHELXL97 (Sheldrick, 1997)'
_computing_structure_solution 'SHELXS97 (Sheldrick, 1997)'
_diffrn_ambient_temperature 203(2)
_diffrn_measured_fraction_theta_full 0.998
_diffrn_measured_fraction_theta_max 0.998
_diffrn_measurement_device_type 'Bruker APEXII CCD'
_diffrn_measurement_method \w
_diffrn_radiation_monochromator graphite
_diffrn_radiation_source 'fine-focus sealed tube'
_diffrn_radiation_type MoK\a
_diffrn_radiation_wavelength 0.71073
_diffrn_reflns_av_R_equivalents 0.0812
_diffrn_reflns_av_sigmaI/netI 0.1034
_diffrn_reflns_limit_h_max 9
_diffrn_reflns_limit_h_min -9
_diffrn_reflns_limit_k_max 13
_diffrn_reflns_limit_k_min -13
_diffrn_reflns_limit_l_max 22
_diffrn_reflns_limit_l_min -22
_diffrn_reflns_number 35533
_diffrn_reflns_theta_full 26.35
_diffrn_reflns_theta_max 26.35
_diffrn_reflns_theta_min 1.95
_exptl_absorpt_coefficient_mu 0.807
_exptl_absorpt_correction_T_max 0.9547
_exptl_absorpt_correction_T_min 0.7991
_exptl_absorpt_correction_type multi-scan
_exptl_absorpt_process_details '(<i>SADABS</i>; Sheldrick, 1996)'
_exptl_crystal_colour blue
_exptl_crystal_density_diffrn 1.555
_exptl_crystal_density_method 'not measured'
_exptl_crystal_description needle
_exptl_crystal_F_000 714
_exptl_crystal_size_max 0.29
_exptl_crystal_size_mid 0.09
_exptl_crystal_size_min 0.06
_refine_diff_density_max 0.681
_refine_diff_density_min -0.299
_refine_ls_extinction_method none
_refine_ls_goodness_of_fit_ref 1.063
_refine_ls_hydrogen_treatment constr
_refine_ls_matrix_type full
_refine_ls_number_parameters 451
_refine_ls_number_reflns 6145
_refine_ls_number_restraints 0
_refine_ls_restrained_S_all 1.063
_refine_ls_R_factor_all 0.0910
_refine_ls_R_factor_gt 0.0361
_refine_ls_shift/su_max 0.001
_refine_ls_shift/su_mean 0.000
_refine_ls_structure_factor_coef Fsqd
_refine_ls_weighting_details 'calc w=1/[\s^2^(Fo^2^)+(0.0432P)^2^+0.2354P] where P=(Fo^2^+2Fc^2^)/3'
_refine_ls_weighting_scheme calc
_refine_ls_wR_factor_gt 0.0833
_refine_ls_wR_factor_ref 0.0876
_reflns_number_gt 4809
_reflns_number_total 6145
_reflns_threshold_expression I>2\s(I)
_cod_data_source_file is2177.cif
_cod_data_source_block I
_cod_database_code 2214282
_cod_database_fobs_code 2214282

loop_
_symmetry_equiv_pos_as_xyz
'x, y, z'
'-x, -y, -z'

loop_
_atom_site_type_symbol
_atom_site_label
_atom_site_fract_x
_atom_site_fract_y
_atom_site_fract_z
_atom_site_U_iso_or_equiv
_atom_site_adp_type
_atom_site_calc_flag
_atom_site_refinement_flags
_atom_site_occupancy
_atom_site_disorder_assembly
_atom_site_disorder_group
Cu Cu 0.49641(3) 0.26662(2) 0.259958(10) 0.02981(9) Uani d . 1 . .
N N1 0.6154(2) 0.14377(15) 0.18640(7) 0.0324(4) Uani d . 1 . .
N N2 0.6720(2) 0.39431(15) 0.22253(7) 0.0323(4) Uani d . 1 . .
N N3 0.6455(2) 0.23049(16) 0.35676(8) 0.0362(4) Uani d . 1 . .
N N4 0.3385(2) 0.12645(15) 0.29363(8) 0.0351(4) Uani d . 1 . .
N N5 0.3100(2) 0.30720(16) 0.16155(8) 0.0356(4) Uani d . 1 . .
N N6 0.3548(2) 0.39973(15) 0.31069(7) 0.0317(4) Uani d . 1 . .
C C1 0.5892(3) 0.0164(2) 0.17581(10) 0.0410(5) Uani d . 1 . .
H H1A 0.5004 -0.0236 0.2009 0.049 Uiso calc R 1 . .
C C2 0.6876(3) -0.0589(2) 0.12940(11) 0.0506(6) Uani d . 1 . .
H H2A 0.6664 -0.1484 0.1233 0.061 Uiso calc R 1 . .
C C3 0.8163(3) -0.0012(3) 0.09252(12) 0.0569(7) Uani d . 1 . .
H H3A 0.8854 -0.0507 0.0610 0.068 Uiso calc R 1 . .
C C4 0.8438(3) 0.1303(2) 0.10199(11) 0.0507(6) Uani d . 1 . .
H H4A 0.9316 0.1713 0.0769 0.061 Uiso calc R 1 . .
C C5 0.7400(3) 0.2015(2) 0.14913(9) 0.0354(5) Uani d . 1 . .
C C6 0.7582(3) 0.3416(2) 0.16347(9) 0.0355(5) Uani d . 1 . .
C C7 0.8520(3) 0.4170(2) 0.12031(10) 0.0489(6) Uani d . 1 . .
H H7A 0.9077 0.3790 0.0786 0.059 Uiso calc R 1 . .
C C8 0.8627(3) 0.5479(3) 0.13910(12) 0.0543(6) Uani d . 1 . .
H H8A 0.9243 0.6002 0.1100 0.065 Uiso calc R 1 . .
C C9 0.7822(3) 0.6010(2) 0.20101(12) 0.0489(6) Uani d . 1 . .
H H9B 0.7917 0.6903 0.2158 0.059 Uiso calc R 1 . .
C C10 0.6867(3) 0.5218(2) 0.24154(11) 0.0397(5) Uani d . 1 . .
H H10A 0.6307 0.5587 0.2835 0.048 Uiso calc R 1 . .
C C11 0.1779(3) 0.0876(2) 0.26544(11) 0.0454(5) Uani d . 1 . .
H H11A 0.1367 0.1283 0.2292 0.055 Uiso calc R 1 . .
C C12 0.0703(3) -0.0097(2) 0.28738(12) 0.0560(6) Uani d . 1 . .
H H12A -0.0427 -0.0343 0.2671 0.067 Uiso calc R 1 . .
C C13 0.1320(4) -0.0700(2) 0.33951(13) 0.0621(7) Uani d . 1 . .
H H13A 0.0619 -0.1370 0.3554 0.074 Uiso calc R 1 . .
C C14 0.2974(4) -0.0314(2) 0.36820(11) 0.0552(7) Uani d . 1 . .
H H14A 0.3413 -0.0731 0.4033 0.066 Uiso calc R 1 . .
C C15 0.3999(3) 0.06876(18) 0.34562(9) 0.0391(5) Uani d . 1 . .
C C16 0.5772(3) 0.12056(19) 0.37568(9) 0.0390(5) Uani d . 1 . .
C C17 0.6688(4) 0.0604(2) 0.42061(11) 0.0513(6) Uani d . 1 . .
H H17A 0.6200 -0.0173 0.4329 0.062 Uiso calc R 1 . .
C C18 0.8314(4) 0.1164(3) 0.44662(12) 0.0572(7) Uani d . 1 . .
H H18A 0.8949 0.0773 0.4771 0.069 Uiso calc R 1 . .
C C19 0.9016(3) 0.2303(2) 0.42800(11) 0.0515(6) Uani d . 1 . .
H H19A 1.0126 0.2701 0.4455 0.062 Uiso calc R 1 . .
C C20 0.8033(3) 0.2841(2) 0.38278(10) 0.0436(5) Uani d . 1 . .
H H20A 0.8499 0.3617 0.3698 0.052 Uiso calc R 1 . .
C C21 0.2698(3) 0.46343(18) 0.26934(9) 0.0335(4) Uani d . 1 . .
C C22 0.1715(3) 0.5548(2) 0.30129(11) 0.0462(5) Uani d . 1 . .
H H22A 0.1144 0.5991 0.2715 0.055 Uiso calc R 1 . .
C C23 0.1587(3) 0.5800(2) 0.37805(11) 0.0517(6) Uani d . 1 . .
H H23A 0.0922 0.6414 0.4009 0.062 Uiso calc R 1 . .
C C24 0.2440(3) 0.5144(2) 0.42011(10) 0.0449(5) Uani d . 1 . .
H H24A 0.2360 0.5298 0.4721 0.054 Uiso calc R 1 . .
C C25 0.3416(3) 0.4256(2) 0.38535(9) 0.0375(5) Uani d . 1 . .
H H25A 0.4010 0.3816 0.4145 0.045 Uiso calc R 1 . .
C C26 0.2875(3) 0.5179(2) 0.14170(10) 0.0401(5) Uani d . 1 . .
H H26A 0.2726 0.6026 0.1616 0.048 Uiso calc R 1 . .
C C27 0.3104(3) 0.4783(2) 0.06585(11) 0.0462(5) Uani d . 1 . .
H H27A 0.3122 0.5363 0.0335 0.055 Uiso calc R 1 . .
C C28 0.3300(3) 0.3536(2) 0.03931(10) 0.0454(5) Uani d . 1 . .
H H28A 0.3433 0.3246 -0.0118 0.054 Uiso calc R 1 . .
C C29 0.3300(3) 0.2709(2) 0.08831(10) 0.0405(5) Uani d . 1 . .
H H29A 0.3447 0.1857 0.0695 0.049 Uiso calc R 1 . .
C C30 0.2876(2) 0.42833(19) 0.18674(9) 0.0321(4) Uani d . 1 . .
B B1 0.2109(4) 0.8267(2) 0.08406(13) 0.0473(6) Uani d . 1 . .
F F1 0.3396(2) 0.77651(16) 0.04220(9) 0.0756(5) Uani d . 1 . .
F F2 0.05285(19) 0.76224(13) 0.05089(7) 0.0608(4) Uani d . 1 . .
F F3 0.21961(19) 0.95517(12) 0.08408(7) 0.0577(4) Uani d . 1 . .
F F4 0.2248(3) 0.80748(14) 0.15576(7) 0.0805(5) Uani d . 1 . .
B B2 0.3042(3) 0.2767(2) 0.57012(12) 0.0416(6) Uani d . 1 . .
F F5 0.2891(2) 0.40217(15) 0.57208(9) 0.0755(5) Uani d . 1 A .
F F6A 0.3457(11) 0.2434(5) 0.6377(3) 0.103(3) Uani d P 0.40 A 1
F F7A 0.4247(8) 0.2392(6) 0.5222(4) 0.097(2) Uani d P 0.40 A 1
F F8A 0.1552(8) 0.1886(6) 0.5459(4) 0.099(2) Uani d P 0.40 A 1
F F6B 0.4403(5) 0.2725(4) 0.6134(2) 0.0805(12) Uani d P 0.60 A 2
F F7B 0.3161(7) 0.2142(5) 0.50027(17) 0.1027(16) Uani d P 0.60 A 2
F F8B 0.1604(5) 0.2332(4) 0.5983(3) 0.1105(16) Uani d P 0.60 A 2

loop_
_atom_site_aniso_label
_atom_site_aniso_U_11
_atom_site_aniso_U_22
_atom_site_aniso_U_33
_atom_site_aniso_U_12
_atom_site_aniso_U_13
_atom_site_aniso_U_23
Cu 0.03426(15) 0.02520(13) 0.03177(11) 0.00620(10) 0.00703(9) 0.00832(8)
N1 0.0350(10) 0.0322(9) 0.0305(6) 0.0084(7) 0.0020(6) 0.0053(6)
N2 0.0315(9) 0.0327(9) 0.0338(7) 0.0015(7) -0.0009(6) 0.0116(6)
N3 0.0471(11) 0.0314(9) 0.0332(7) 0.0103(8) 0.0042(7) 0.0108(6)
N4 0.0413(11) 0.0275(9) 0.0374(7) 0.0060(8) 0.0106(7) 0.0073(6)
N5 0.0382(10) 0.0329(9) 0.0358(7) 0.0054(8) -0.0022(7) 0.0072(6)
N6 0.0346(9) 0.0276(9) 0.0333(7) 0.0062(7) 0.0036(6) 0.0060(6)
C1 0.0488(14) 0.0369(12) 0.0385(9) 0.0126(10) 0.0031(9) 0.0057(8)
C2 0.0652(17) 0.0406(13) 0.0471(10) 0.0237(12) -0.0017(11) 0.0003(9)
C3 0.0567(16) 0.0674(18) 0.0480(11) 0.0321(14) 0.0063(11) -0.0022(11)
C4 0.0393(13) 0.0699(17) 0.0436(10) 0.0148(12) 0.0114(9) 0.0076(10)
C5 0.0298(11) 0.0486(12) 0.0296(7) 0.0096(9) -0.0003(7) 0.0090(8)
C6 0.0272(11) 0.0484(13) 0.0314(8) 0.0016(9) -0.0012(7) 0.0122(8)
C7 0.0403(13) 0.0667(16) 0.0397(9) -0.0062(12) 0.0034(9) 0.0204(10)
C8 0.0478(15) 0.0636(17) 0.0539(11) -0.0126(12) -0.0048(10) 0.0330(11)
C9 0.0442(14) 0.0379(12) 0.0645(12) -0.0063(11) -0.0150(11) 0.0199(10)
C10 0.0373(12) 0.0354(12) 0.0470(9) 0.0006(9) -0.0055(9) 0.0132(8)
C11 0.0485(14) 0.0379(12) 0.0482(10) 0.0035(11) 0.0108(10) 0.0058(9)
C12 0.0567(16) 0.0459(14) 0.0581(12) -0.0090(12) 0.0134(11) 0.0033(10)
C13 0.076(2) 0.0440(14) 0.0608(13) -0.0149(13) 0.0203(13) 0.0121(11)
C14 0.082(2) 0.0408(13) 0.0459(10) 0.0038(13) 0.0152(11) 0.0188(9)
C15 0.0572(14) 0.0269(10) 0.0346(8) 0.0085(10) 0.0158(9) 0.0072(7)
C16 0.0556(15) 0.0344(11) 0.0313(8) 0.0154(10) 0.0138(8) 0.0099(7)
C17 0.0686(18) 0.0457(14) 0.0507(11) 0.0240(13) 0.0144(11) 0.0251(10)
C18 0.0683(19) 0.0680(17) 0.0495(11) 0.0368(15) 0.0094(11) 0.0269(11)
C19 0.0518(15) 0.0650(16) 0.0429(10) 0.0210(13) 0.0015(10) 0.0144(10)
C20 0.0500(15) 0.0440(13) 0.0385(9) 0.0088(11) 0.0007(9) 0.0107(8)
C21 0.0329(11) 0.0309(10) 0.0366(8) 0.0065(9) 0.0008(8) 0.0052(7)
C22 0.0461(14) 0.0461(13) 0.0483(10) 0.0203(11) -0.0029(9) 0.0046(9)
C23 0.0513(15) 0.0514(14) 0.0517(11) 0.0233(12) 0.0061(10) -0.0036(10)
C24 0.0497(14) 0.0462(13) 0.0372(9) 0.0125(11) 0.0082(9) 0.0004(9)
C25 0.0398(12) 0.0376(11) 0.0355(8) 0.0053(9) 0.0045(8) 0.0082(8)
C26 0.0428(13) 0.0332(11) 0.0464(9) 0.0099(10) -0.0024(9) 0.0097(8)
C27 0.0496(14) 0.0498(14) 0.0446(10) 0.0083(11) 0.0005(9) 0.0216(9)
C28 0.0494(14) 0.0519(14) 0.0344(8) 0.0071(11) -0.0007(9) 0.0077(9)
C29 0.0457(13) 0.0370(12) 0.0367(8) 0.0078(10) -0.0033(8) 0.0013(8)
C30 0.0270(11) 0.0324(11) 0.0368(8) 0.0057(8) -0.0022(7) 0.0062(7)
B1 0.0596(18) 0.0304(13) 0.0518(12) 0.0077(12) -0.0008(12) 0.0069(10)
F1 0.0628(11) 0.0641(11) 0.0981(11) 0.0240(9) 0.0108(8) 0.0003(8)
F2 0.0574(9) 0.0529(9) 0.0687(8) -0.0077(7) 0.0027(7) 0.0154(7)
F3 0.0666(10) 0.0331(7) 0.0749(8) 0.0067(7) 0.0047(7) 0.0149(6)
F4 0.1436(17) 0.0460(9) 0.0540(7) 0.0211(10) -0.0122(9) 0.0108(6)
B2 0.0395(15) 0.0437(15) 0.0414(10) 0.0055(12) -0.0028(10) 0.0091(10)
F5 0.0962(13) 0.0488(9) 0.0854(9) 0.0195(9) -0.0092(9) 0.0170(8)
F6A 0.209(9) 0.056(4) 0.047(2) 0.057(4) -0.040(4) -0.008(2)
F7A 0.084(4) 0.084(4) 0.116(5) 0.009(4) 0.064(4) 0.003(4)
F8A 0.075(4) 0.072(4) 0.147(5) -0.023(3) -0.056(5) 0.046(4)
F6B 0.064(2) 0.063(2) 0.114(3) 0.0096(17) -0.045(2) 0.021(2)
F7B 0.159(5) 0.103(3) 0.0495(14) 0.061(4) 0.004(2) -0.0062(16)
F8B 0.051(2) 0.096(3) 0.206(5) 0.010(2) 0.051(3) 0.079(3)

loop_
_atom_type_symbol
_atom_type_description
_atom_type_scat_dispersion_real
_atom_type_scat_dispersion_imag
_atom_type_scat_source
C C 0.0033 0.0016 'International Tables Vol C Tables 4.2.6.8 and 6.1.1.4'
H H 0.0000 0.0000 'International Tables Vol C Tables 4.2.6.8 and 6.1.1.4'
B B 0.0013 0.0007 'International Tables Vol C Tables 4.2.6.8 and 6.1.1.4'
Cu Cu 0.3201 1.2651 'International Tables Vol C Tables 4.2.6.8 and 6.1.1.4'
F F 0.0171 0.0103 'International Tables Vol C Tables 4.2.6.8 and 6.1.1.4'
N N 0.0061 0.0033 'International Tables Vol C Tables 4.2.6.8 and 6.1.1.4'

loop_
_geom_angle_atom_site_label_1
_geom_angle_atom_site_label_2
_geom_angle_atom_site_label_3
_geom_angle
_geom_angle_publ_flag
N4 Cu N2 174.08(6) y
N4 Cu N6 91.04(6) y
N2 Cu N6 94.81(6) y
N4 Cu N1 94.04(6) y
N2 Cu N1 80.47(6) y
N6 Cu N1 166.16(6) y
N4 Cu N3 77.31(7) y
N2 Cu N3 100.51(6) y
N6 Cu N3 101.71(6) y
N1 Cu N3 91.97(6) y
N4 Cu N5 99.13(6) y
N2 Cu N5 83.42(6) y
N6 Cu N5 74.14(6) y
N1 Cu N5 92.33(6) y
N3 Cu N5 174.61(6) y
C1 N1 C5 119.01(17) ?
C1 N1 Cu 126.67(13) ?
C5 N1 Cu 114.18(13) ?
C10 N2 C6 118.84(17) ?
C10 N2 Cu 126.24(13) ?
C6 N2 Cu 113.80(13) ?
C20 N3 C16 119.03(18) ?
C20 N3 Cu 128.30(13) ?
C16 N3 Cu 110.50(13) ?
C11 N4 C15 119.49(18) ?
C11 N4 Cu 122.36(14) ?
C15 N4 Cu 118.14(14) ?
C30 N5 C29 117.54(18) ?
C30 N5 Cu 102.31(11) ?
C29 N5 Cu 124.94(14) ?
C21 N6 C25 118.56(17) ?
C21 N6 Cu 119.66(11) ?
C25 N6 Cu 121.77(14) ?
N1 C1 C2 122.5(2) ?
N1 C1 H1A 118.8 ?
C2 C1 H1A 118.8 ?
C3 C2 C1 119.0(2) ?
C3 C2 H2A 120.5 ?
C1 C2 H2A 120.5 ?
C2 C3 C4 119.4(2) ?
C2 C3 H3A 120.3 ?
C4 C3 H3A 120.3 ?
C3 C4 C5 119.2(2) ?
C3 C4 H4A 120.4 ?
C5 C4 H4A 120.4 ?
N1 C5 C4 120.9(2) ?
N1 C5 C6 115.26(16) ?
C4 C5 C6 123.83(19) ?
N2 C6 C7 121.2(2) ?
N2 C6 C5 114.73(16) ?
C7 C6 C5 124.03(18) ?
C8 C7 C6 119.5(2) ?
C8 C7 H7A 120.3 ?
C6 C7 H7A 120.3 ?
C9 C8 C7 119.1(2) ?
C9 C8 H8A 120.5 ?
C7 C8 H8A 120.5 ?
C8 C9 C10 119.4(2) ?
C8 C9 H9B 120.3 ?
C10 C9 H9B 120.3 ?
N2 C10 C9 121.8(2) ?
N2 C10 H10A 119.1 ?
C9 C10 H10A 119.1 ?
N4 C11 C12 122.6(2) ?
N4 C11 H11A 118.7 ?
C12 C11 H11A 118.7 ?
C13 C12 C11 118.4(2) ?
C13 C12 H12A 120.8 ?
C11 C12 H12A 120.8 ?
C14 C13 C12 119.3(2) ?
C14 C13 H13A 120.3 ?
C12 C13 H13A 120.3 ?
C13 C14 C15 120.3(2) ?
C13 C14 H14A 119.8 ?
C15 C14 H14A 119.8 ?
N4 C15 C14 119.9(2) ?
N4 C15 C16 115.94(17) ?
C14 C15 C16 124.2(2) ?
N3 C16 C17 121.4(2) ?
N3 C16 C15 115.58(18) ?
C17 C16 C15 123.0(2) ?
C18 C17 C16 118.8(2) ?
C18 C17 H17A 120.6 ?
C16 C17 H17A 120.6 ?
C17 C18 C19 120.0(2) ?
C17 C18 H18A 120.0 ?
C19 C18 H18A 120.0 ?
C18 C19 C20 117.9(2) ?
C18 C19 H19A 121.0 ?
C20 C19 H19A 121.0 ?
N3 C20 C19 122.8(2) ?
N3 C20 H20A 118.6 ?
C19 C20 H20A 118.6 ?
N6 C21 C22 121.80(16) ?
N6 C21 C30 115.75(17) ?
C22 C21 C30 122.44(18) ?
C21 C22 C23 119.0(2) ?
C21 C22 H22A 120.5 ?
C23 C22 H22A 120.5 ?
C24 C23 C22 119.2(2) ?
C24 C23 H23A 120.4 ?
C22 C23 H23A 120.4 ?
C23 C24 C25 119.25(18) ?
C23 C24 H24A 120.4 ?
C25 C24 H24A 120.4 ?
N6 C25 C24 122.2(2) ?
N6 C25 H25A 118.9 ?
C24 C25 H25A 118.9 ?
C30 C26 C27 117.9(2) ?
C30 C26 H26A 121.1 ?
C27 C26 H26A 121.1 ?
C28 C27 C26 118.9(2) ?
C28 C27 H27A 120.5 ?
C26 C27 H27A 120.5 ?
C27 C28 C29 119.40(18) ?
C27 C28 H28A 120.3 ?
C29 C28 H28A 120.3 ?
N5 C29 C28 122.7(2) ?
N5 C29 H29A 118.7 ?
C28 C29 H29A 118.7 ?
N5 C30 C26 123.60(16) ?
N5 C30 C21 114.84(17) ?
C26 C30 C21 121.51(18) ?
F4 B1 F3 110.12(18) ?
F4 B1 F1 110.1(2) ?
F3 B1 F1 110.5(2) ?
F4 B1 F2 109.4(2) ?
F3 B1 F2 109.2(2) ?
F1 B1 F2 107.39(18) ?
F8B B2 F6B 111.3(3) ?
F8B B2 F7B 110.6(4) ?
F6B B2 F7B 112.2(3) ?
F8B B2 F5 103.0(3) ?
F6B B2 F5 108.2(3) ?
F7B B2 F5 111.2(3) ?
F7A B2 F5 110.5(4) ?
F7A B2 F6A 106.7(5) ?
F5 B2 F6A 116.9(3) ?
F7A B2 F8A 104.6(4) ?
F5 B2 F8A 115.6(3) ?
F6A B2 F8A 101.4(4) ?

loop_
_geom_bond_atom_site_label_1
_geom_bond_atom_site_label_2
_geom_bond_distance
_geom_bond_publ_flag
Cu N4 2.0144(16) y
Cu N2 2.0309(16) y
Cu N6 2.0313(16) y
Cu N1 2.0347(15) y
Cu N3 2.2388(16) y
Cu N5 2.4506(16) y
N1 C1 1.335(3) ?
N1 C5 1.350(2) ?
N2 C10 1.339(3) ?
N2 C6 1.358(2) ?
N3 C20 1.333(3) ?
N3 C16 1.341(3) ?
N4 C11 1.337(3) ?
N4 C15 1.352(3) ?
N5 C30 1.336(2) ?
N5 C29 1.341(2) ?
N6 C21 1.345(3) ?
N6 C25 1.351(2) ?
C1 C2 1.381(3) ?
C1 H1A 0.9400 ?
C2 C3 1.368(4) ?
C2 H2A 0.9400 ?
C3 C4 1.380(4) ?
C3 H3A 0.9400 ?
C4 C5 1.393(3) ?
C4 H4A 0.9400 ?
C5 C6 1.468(3) ?
C6 C7 1.387(3) ?
C7 C8 1.377(3) ?
C7 H7A 0.9400 ?
C8 C9 1.373(3) ?
C8 H8A 0.9400 ?
C9 C10 1.387(3) ?
C9 H9B 0.9400 ?
C10 H10A 0.9400 ?
C11 C12 1.379(3) ?
C11 H11A 0.9400 ?
C12 C13 1.373(4) ?
C12 H12A 0.9400 ?
C13 C14 1.373(4) ?
C13 H13A 0.9400 ?
C14 C15 1.387(3) ?
C14 H14A 0.9400 ?
C15 C16 1.483(3) ?
C16 C17 1.392(3) ?
C17 C18 1.372(4) ?
C17 H17A 0.9400 ?
C18 C19 1.380(3) ?
C18 H18A 0.9400 ?
C19 C20 1.383(3) ?
C19 H19A 0.9400 ?
C20 H20A 0.9400 ?
C21 C22 1.383(3) ?
C21 C30 1.501(2) ?
C22 C23 1.388(3) ?
C22 H22A 0.9400 ?
C23 C24 1.369(3) ?
C23 H23A 0.9400 ?
C24 C25 1.377(3) ?
C24 H24A 0.9400 ?
C25 H25A 0.9400 ?
C26 C30 1.386(3) ?
C26 C27 1.395(3) ?
C26 H26A 0.9400 ?
C27 C28 1.370(3) ?
C27 H27A 0.9400 ?
C28 C29 1.382(3) ?
C28 H28A 0.9400 ?
C29 H29A 0.9400 ?
B1 F4 1.374(3) ?
B1 F3 1.377(3) ?
B1 F1 1.386(3) ?
B1 F2 1.404(3) ?
B2 F8B 1.313(4) ?
B2 F6B 1.334(4) ?
B2 F7B 1.337(4) ?
B2 F7A 1.351(5) ?
B2 F5 1.368(3) ?
B2 F6A 1.402(5) ?
B2 F8A 1.409(6) ?

loop_
_geom_hbond_atom_site_label_D
_geom_hbond_atom_site_label_H
_geom_hbond_atom_site_label_A
_geom_hbond_site_symmetry_A
_geom_hbond_distance_DH
_geom_hbond_distance_HA
_geom_hbond_distance_DA
_geom_hbond_angle_DHA
C3 H3A F2 1_645 0.94 2.54 3.342(3) 144
C8 H8A F2 1_655 0.94 2.35 3.274(3) 169
C10 H10A F6B 2_666 0.94 2.49 3.376(4) 158
C13 H13A F8B 2_556 0.94 2.17 3.063(5) 158
C26 H26A F4 . 0.94 2.31 3.191(3) 155
C27 H27A F1 . 0.94 2.54 3.303(3) 138
